data_7004058
loop_
_publ_author_name
'Hasan, Kamrul'
'Fowler, Candace'
'Kwong, Philip'
'Crane, Angela K.'
'Collins, Julie L.'
'Kozak, Christoper M.'

_publ_section_title
;
 Synthesis and structure of iron(iii) diamine-bis(phenolate) complexes
;
_journal_issue 22
_journal_name_full 'Dalton Transactions'
_journal_page_first 2991
_journal_page_last 2998
_journal_paper_doi 10.1039/B802274G
_journal_year 2008
_chemical_formula_sum 'C40 H68 Cl Fe N2 O2'
_chemical_formula_weight 700.26
_chemical_name_systematic
;
?
;
_space_group_IT_number 15
_symmetry_cell_setting monoclinic
_symmetry_space_group_name_Hall '-C 2yc'
_symmetry_space_group_name_H-M 'C 1 2/c 1'
_atom_sites_solution_hydrogens geom
_atom_sites_solution_primary direct
_atom_sites_solution_secondary difmap
_audit_creation_method SHELXL-97
_cell_angle_alpha 90.00
_cell_angle_beta 102.144(8)
_cell_angle_gamma 90.00
_cell_formula_units_Z 8
_cell_length_a 33.575(12)
_cell_length_b 13.954(5)
_cell_length_c 17.830(6)
_cell_measurement_reflns_used 15843
_cell_measurement_temperature 113(2)
_cell_measurement_theta_max 30.9
_cell_measurement_theta_min 1.9
_cell_volume 8167(5)
_computing_cell_refinement 'CrystalClear (Rigaku/MSC Inc., 2005)'
_computing_data_collection 'CrystalClear (Rigaku/MSC Inc., 2005)'
_computing_data_reduction 'CrystalClear (Rigaku/MSC Inc., 2005)'
_computing_molecular_graphics 'CrystalStructure 3.7.0'
_computing_publication_material 'CrystalStructure 3.7.0'
_computing_structure_refinement 'SHELXL-97 (Sheldrick, 1997)'
_computing_structure_solution 'SHELXS-97 (Sheldrick, 1990)'
_diffrn_ambient_temperature 113(2)
_diffrn_detector_area_resol_mean 14.63
_diffrn_measured_fraction_theta_full 0.996
_diffrn_measured_fraction_theta_max 0.996
_diffrn_measurement_device_type 'Rigaku Saturn'
_diffrn_measurement_method \w
_diffrn_radiation_monochromator graphite
_diffrn_radiation_source 'fine-focus sealed tube'
_diffrn_radiation_type MoK\a
_diffrn_radiation_wavelength 0.71070
_diffrn_reflns_av_R_equivalents 0.0000
_diffrn_reflns_av_sigmaI/netI 0.0486
_diffrn_reflns_limit_h_max 41
_diffrn_reflns_limit_h_min -42
_diffrn_reflns_limit_k_max 17
_diffrn_reflns_limit_k_min 0
_diffrn_reflns_limit_l_max 22
_diffrn_reflns_limit_l_min 0
_diffrn_reflns_number 41294
_diffrn_reflns_theta_full 26.50
_diffrn_reflns_theta_max 26.50
_diffrn_reflns_theta_min 2.05
_exptl_absorpt_coefficient_mu 0.468
_exptl_absorpt_correction_T_max 0.9230
_exptl_absorpt_correction_T_min 0.8057
_exptl_absorpt_correction_type numerical
_exptl_crystal_colour 'Dark Blue'
_exptl_crystal_density_diffrn 1.139
_exptl_crystal_density_method 'not measured'
_exptl_crystal_description Prism
_exptl_crystal_F_000 3048
_exptl_crystal_size_max 0.40
_exptl_crystal_size_mid 0.40
_exptl_crystal_size_min 0.20
_platon_squeeze_details
;
;
_refine_diff_density_max 0.748
_refine_diff_density_min -1.437
_refine_diff_density_rms 0.108
_refine_ls_extinction_coef 0.0016(3)
_refine_ls_extinction_expression Fc^*^=kFc[1+0.001xFc^2^\l^3^/sin(2\q)]^-1/4^
_refine_ls_extinction_method SHELXL
_refine_ls_goodness_of_fit_ref 1.061
_refine_ls_hydrogen_treatment constr
_refine_ls_matrix_type full
_refine_ls_number_parameters 363
_refine_ls_number_reflns 8439
_refine_ls_number_restraints 0
_refine_ls_restrained_S_all 1.061
_refine_ls_R_factor_all 0.1095
_refine_ls_R_factor_gt 0.0996
_refine_ls_shift/su_max 0.001
_refine_ls_shift/su_mean 0.000
_refine_ls_structure_factor_coef Fsqd
_refine_ls_weighting_details 'calc w=1/[\s^2^(Fo^2^)+(0.1557P)^2^+32.7108P] where P=(Fo^2^+2Fc^2^)/3'
_refine_ls_weighting_scheme calc
_refine_ls_wR_factor_gt 0.2727
_refine_ls_wR_factor_ref 0.2831
_reflns_number_gt 7049
_reflns_number_total 8439
_reflns_threshold_expression >2sigma(I)
_cod_data_source_file B802274G.txt
_cod_data_source_block shelxl3
_cod_depositor_comments
;
The following automatic conversions were performed:
'_exptl_absorpt_correction_type' value 'Numerical' changed to 'numerical'
according to '/home/saulius/struct/CIF-dictionaries/cif_core.dic'
dictionary named 'cif_core.dic' version 2.4.1 from 2010-06-29.

Automatic conversion script
Id: cif_fix_enum 1527 2010-12-29 10:47:43Z saulius 
;
_cod_original_cell_volume 8166(5)
_cod_database_code 7004058

loop_
_symmetry_equiv_pos_as_xyz
'x, y, z'
'-x, y, -z+1/2'
'x+1/2, y+1/2, z'
'-x+1/2, y+1/2, -z+1/2'
'-x, -y, -z'
'x, -y, z-1/2'
'-x+1/2, -y+1/2, -z'
'x+1/2, -y+1/2, z-1/2'

loop_
_atom_site_label
_atom_site_type_symbol
_atom_site_fract_x
_atom_site_fract_y
_atom_site_fract_z
_atom_site_U_iso_or_equiv
_atom_site_adp_type
_atom_site_occupancy
_atom_site_symmetry_multiplicity
_atom_site_calc_flag
_atom_site_refinement_flags
_atom_site_disorder_assembly
_atom_site_disorder_group
Fe1 Fe 0.743675(19) 0.37676(4) 0.65196(3) 0.0340(2) Uani 1 1 d . . .
Cl1 Cl 0.70794(4) 0.47087(7) 0.71540(6) 0.0448(3) Uani 1 1 d . . .
O1 O 0.72594(10) 0.38595(19) 0.54680(16) 0.0357(6) Uani 1 1 d . . .
O2 O 0.79054(10) 0.4489(2) 0.65392(17) 0.0425(7) Uani 1 1 d . . .
N1 N 0.70394(11) 0.2440(2) 0.6476(2) 0.0360(8) Uani 1 1 d . . .
N2 N 0.78185(12) 0.2860(2) 0.73569(19) 0.0375(8) Uani 1 1 d . . .
C1 C 0.57273(18) 0.2830(5) 0.3586(3) 0.0641(15) Uani 1 1 d . . .
C2 C 0.5651(3) 0.1759(7) 0.3589(8) 0.148(5) Uani 1 1 d . . .
H1 H 0.5783 0.1493 0.4089 0.177 Uiso 1 1 calc R . .
H2 H 0.5765 0.1454 0.3185 0.177 Uiso 1 1 calc R . .
H3 H 0.5357 0.1638 0.3496 0.177 Uiso 1 1 calc R . .
C3 C 0.5408(3) 0.3273(15) 0.3845(12) 0.315(16) Uani 1 1 d . . .
H4 H 0.5186 0.3413 0.3406 0.378 Uiso 1 1 calc R . .
H5 H 0.5505 0.3872 0.4108 0.378 Uiso 1 1 calc R . .
H6 H 0.5309 0.2845 0.4201 0.378 Uiso 1 1 calc R . .
C4 C 0.5742(4) 0.2963(12) 0.2748(5) 0.189(8) Uani 1 1 d . . .
H7 H 0.6023 0.2883 0.2683 0.227 Uiso 1 1 calc R . .
H8 H 0.5646 0.3607 0.2582 0.227 Uiso 1 1 calc R . .
H9 H 0.5567 0.2485 0.2438 0.227 Uiso 1 1 calc R . .
C5 C 0.68371(15) 0.5341(3) 0.4441(2) 0.0387(9) Uani 1 1 d . . .
C6 C 0.6842(2) 0.5876(3) 0.5201(3) 0.0552(14) Uani 1 1 d . . .
H10 H 0.6896 0.5419 0.5628 0.066 Uiso 1 1 calc R . .
H11 H 0.6578 0.6183 0.5179 0.066 Uiso 1 1 calc R . .
H12 H 0.7056 0.6365 0.5279 0.066 Uiso 1 1 calc R . .
C7 C 0.72697(17) 0.5328(3) 0.4280(3) 0.0473(11) Uani 1 1 d . . .
H13 H 0.7309 0.5896 0.3980 0.057 Uiso 1 1 calc R . .
H14 H 0.7306 0.4749 0.3990 0.057 Uiso 1 1 calc R . .
H15 H 0.7470 0.5332 0.4767 0.057 Uiso 1 1 calc R . .
C8 C 0.65605(17) 0.5897(3) 0.3772(3) 0.0516(12) Uani 1 1 d . . .
H16 H 0.6280 0.5662 0.3702 0.062 Uiso 1 1 calc R . .
H17 H 0.6660 0.5798 0.3299 0.062 Uiso 1 1 calc R . .
H18 H 0.6568 0.6583 0.3895 0.062 Uiso 1 1 calc R . .
C9 C 0.66737(14) 0.4321(3) 0.4500(2) 0.0381(9) Uani 1 1 d . . .
C10 C 0.68893(13) 0.3650(3) 0.5024(2) 0.0328(8) Uani 1 1 d . . .
C11 C 0.67289(14) 0.2742(3) 0.5101(2) 0.0385(9) Uani 1 1 d . . .
C12 C 0.63566(15) 0.2488(3) 0.4649(3) 0.0462(11) Uani 1 1 d . . .
H19 H 0.6247 0.1873 0.4712 0.055 Uiso 1 1 calc R . .
C13 C 0.61377(16) 0.3114(4) 0.4101(3) 0.0496(11) Uani 1 1 d . . .
C14 C 0.63042(14) 0.4014(3) 0.4052(3) 0.0436(10) Uani 1 1 d . . .
H20 H 0.6157 0.4452 0.3689 0.052 Uiso 1 1 calc R . .
C15 C 0.69617(15) 0.2053(3) 0.5669(2) 0.0391(9) Uani 1 1 d . . .
H21 H 0.7226 0.1909 0.5530 0.047 Uiso 1 1 calc R . .
H22 H 0.6807 0.1446 0.5647 0.047 Uiso 1 1 calc R . .
C16 C 0.66449(15) 0.2640(3) 0.6696(3) 0.0440(10) Uani 1 1 d . . .
H23 H 0.6676 0.2554 0.7251 0.053 Uiso 1 1 calc R . .
H24 H 0.6437 0.2197 0.6425 0.053 Uiso 1 1 calc R . .
H25 H 0.6562 0.3301 0.6557 0.053 Uiso 1 1 calc R . .
C17 C 0.72627(15) 0.1710(3) 0.7010(3) 0.0414(10) Uani 1 1 d . . .
H26 H 0.7421 0.1289 0.6733 0.050 Uiso 1 1 calc R . .
H27 H 0.7067 0.1308 0.7212 0.050 Uiso 1 1 calc R . .
C18 C 0.75470(14) 0.2204(3) 0.7664(2) 0.0403(9) Uani 1 1 d . . .
H28 H 0.7387 0.2570 0.7974 0.048 Uiso 1 1 calc R . .
H29 H 0.7711 0.1720 0.8000 0.048 Uiso 1 1 calc R . .
C19 C 0.81256(15) 0.2314(3) 0.7037(3) 0.0457(10) Uani 1 1 d . . .
H30 H 0.8009 0.1697 0.6837 0.055 Uiso 1 1 calc R . .
H31 H 0.8368 0.2202 0.7442 0.055 Uiso 1 1 calc R . .
H32 H 0.8202 0.2683 0.6620 0.055 Uiso 1 1 calc R . .
C20 C 0.80258(15) 0.3501(3) 0.7985(2) 0.0429(10) Uani 1 1 d . . .
H33 H 0.8166 0.3102 0.8420 0.052 Uiso 1 1 calc R . .
H34 H 0.7817 0.3887 0.8166 0.052 Uiso 1 1 calc R . .
C21 C 0.83316(14) 0.4170(3) 0.7757(2) 0.0396(9) Uani 1 1 d . . .
C22 C 0.82511(14) 0.4658(3) 0.7049(3) 0.0397(9) Uani 1 1 d . . .
C23 C 0.85435(15) 0.5304(3) 0.6869(2) 0.0395(9) Uani 1 1 d . . .
C24 C 0.88988(15) 0.5446(3) 0.7423(3) 0.0457(11) Uani 1 1 d . . .
H35 H 0.9093 0.5892 0.7314 0.055 Uiso 1 1 calc R . .
C25 C 0.89882(15) 0.4972(4) 0.8132(3) 0.0478(11) Uani 1 1 d . . .
C26 C 0.86970(15) 0.4332(4) 0.8279(3) 0.0454(10) Uani 1 1 d . . .
H36 H 0.8749 0.3993 0.8752 0.055 Uiso 1 1 calc R . .
C27 C 0.84608(16) 0.5840(3) 0.6096(3) 0.0438(10) Uani 1 1 d . . .
C28 C 0.84161(19) 0.5124(3) 0.5441(3) 0.0507(12) Uani 1 1 d . . .
H37 H 0.8683 0.5004 0.5320 0.061 Uiso 1 1 calc R . .
H38 H 0.8231 0.5384 0.4987 0.061 Uiso 1 1 calc R . .
H39 H 0.8305 0.4522 0.5593 0.061 Uiso 1 1 calc R . .
C29 C 0.80692(16) 0.6439(3) 0.6017(3) 0.0467(11) Uani 1 1 d . . .
H40 H 0.7834 0.6053 0.5769 0.056 Uiso 1 1 calc R . .
H41 H 0.8089 0.7008 0.5704 0.056 Uiso 1 1 calc R . .
H42 H 0.8035 0.6638 0.6526 0.056 Uiso 1 1 calc R . .
C30 C 0.88073(17) 0.6521(4) 0.6033(3) 0.0509(12) Uani 1 1 d . . .
H43 H 0.8754 0.7152 0.6232 0.061 Uiso 1 1 calc R . .
H44 H 0.8826 0.6581 0.5493 0.061 Uiso 1 1 calc R . .
H45 H 0.9064 0.6267 0.6331 0.061 Uiso 1 1 calc R . .
C31 C 0.9739(2) 0.5053(7) 0.8324(4) 0.091(2) Uani 1 1 d . . .
H46 H 0.9833 0.4387 0.8355 0.109 Uiso 1 1 calc R . .
H47 H 0.9960 0.5472 0.8580 0.109 Uiso 1 1 calc R . .
H48 H 0.9654 0.5241 0.7784 0.109 Uiso 1 1 calc R . .
C32 C 0.9382(3) 0.6142(8) 0.9027(6) 0.133(5) Uani 1 1 d . . .
H49 H 0.9494 0.6597 0.8707 0.160 Uiso 1 1 calc R . .
H50 H 0.9547 0.6158 0.9551 0.160 Uiso 1 1 calc R . .
H51 H 0.9101 0.6320 0.9035 0.160 Uiso 1 1 calc R . .
C33 C 0.9444(3) 0.4482(10) 0.9379(5) 0.159(6) Uani 1 1 d . . .
H52 H 0.9328 0.4778 0.9784 0.191 Uiso 1 1 calc R . .
H53 H 0.9735 0.4360 0.9573 0.191 Uiso 1 1 calc R . .
H54 H 0.9304 0.3876 0.9222 0.191 Uiso 1 1 calc R . .
C34 C 0.93900(17) 0.5144(5) 0.8703(3) 0.0571(13) Uani 1 1 d . . .

loop_
_atom_site_aniso_label
_atom_site_aniso_U_11
_atom_site_aniso_U_22
_atom_site_aniso_U_33
_atom_site_aniso_U_23
_atom_site_aniso_U_13
_atom_site_aniso_U_12
Fe1 0.0535(4) 0.0216(3) 0.0299(4) 0.0004(2) 0.0161(3) -0.0026(2)
Cl1 0.0737(8) 0.0287(5) 0.0374(6) -0.0046(4) 0.0241(5) 0.0025(4)
O1 0.0525(17) 0.0251(13) 0.0322(15) 0.0021(11) 0.0148(13) -0.0009(11)
O2 0.0522(18) 0.0382(16) 0.0376(16) 0.0026(13) 0.0104(13) -0.0112(13)
N1 0.055(2) 0.0214(15) 0.0347(18) -0.0014(13) 0.0154(15) -0.0005(14)
N2 0.056(2) 0.0289(16) 0.0312(17) 0.0032(13) 0.0176(15) -0.0041(15)
C1 0.055(3) 0.075(4) 0.058(3) 0.013(3) 0.003(2) -0.015(3)
C2 0.109(7) 0.103(7) 0.196(12) -0.051(7) -0.049(8) -0.021(6)
C3 0.037(4) 0.46(3) 0.43(3) -0.37(3) 0.007(8) -0.003(9)
C4 0.150(10) 0.312(19) 0.077(6) 0.061(9) -0.039(6) -0.134(12)
C5 0.063(3) 0.0241(18) 0.033(2) 0.0031(15) 0.0208(19) 0.0024(17)
C6 0.101(4) 0.028(2) 0.046(3) -0.0009(19) 0.035(3) 0.007(2)
C7 0.078(3) 0.030(2) 0.038(2) 0.0043(17) 0.022(2) -0.007(2)
C8 0.069(3) 0.033(2) 0.057(3) 0.017(2) 0.023(2) 0.008(2)
C9 0.053(2) 0.031(2) 0.034(2) 0.0032(16) 0.0186(18) 0.0037(17)
C10 0.041(2) 0.0311(19) 0.0287(19) 0.0009(15) 0.0130(16) -0.0009(15)
C11 0.059(3) 0.0295(19) 0.029(2) -0.0016(16) 0.0145(18) -0.0030(18)
C12 0.060(3) 0.038(2) 0.041(2) 0.0050(19) 0.011(2) -0.011(2)
C13 0.060(3) 0.048(3) 0.042(2) 0.004(2) 0.011(2) -0.007(2)
C14 0.047(2) 0.043(2) 0.042(2) 0.0123(19) 0.0127(19) 0.0050(19)
C15 0.062(3) 0.0196(17) 0.035(2) -0.0030(15) 0.0107(19) -0.0036(17)
C16 0.059(3) 0.036(2) 0.040(2) 0.0018(18) 0.017(2) -0.0056(19)
C17 0.067(3) 0.0210(18) 0.040(2) 0.0027(16) 0.020(2) -0.0024(18)
C18 0.055(3) 0.034(2) 0.035(2) 0.0062(17) 0.0170(18) -0.0032(18)
C19 0.059(3) 0.039(2) 0.043(2) 0.0029(19) 0.018(2) 0.006(2)
C20 0.055(3) 0.046(2) 0.029(2) 0.0043(18) 0.0137(18) -0.002(2)
C21 0.047(2) 0.040(2) 0.034(2) -0.0027(17) 0.0130(18) -0.0081(18)
C22 0.047(2) 0.034(2) 0.041(2) -0.0013(17) 0.0151(18) -0.0059(17)
C23 0.055(3) 0.032(2) 0.035(2) -0.0064(16) 0.0183(19) -0.0092(18)
C24 0.055(3) 0.041(2) 0.046(3) -0.0048(19) 0.023(2) -0.009(2)
C25 0.050(3) 0.053(3) 0.041(2) -0.003(2) 0.011(2) -0.004(2)
C26 0.052(3) 0.050(3) 0.036(2) 0.0003(19) 0.0129(19) 0.003(2)
C27 0.066(3) 0.031(2) 0.041(2) 0.0002(18) 0.027(2) -0.010(2)
C28 0.086(4) 0.033(2) 0.039(2) -0.0036(18) 0.026(2) -0.006(2)
C29 0.064(3) 0.031(2) 0.052(3) -0.0050(19) 0.028(2) -0.009(2)
C30 0.070(3) 0.039(2) 0.052(3) -0.004(2) 0.030(2) -0.015(2)
C31 0.054(4) 0.139(7) 0.079(5) -0.040(5) 0.014(3) -0.002(4)
C32 0.066(5) 0.188(11) 0.131(8) -0.113(8) -0.014(5) 0.015(5)
C33 0.098(7) 0.272(16) 0.088(6) 0.072(8) -0.028(5) -0.087(9)
C34 0.051(3) 0.077(4) 0.044(3) -0.005(3) 0.012(2) -0.011(3)

loop_
_atom_type_symbol
_atom_type_description
_atom_type_scat_dispersion_real
_atom_type_scat_dispersion_imag
_atom_type_scat_source
C C 0.0033 0.0016 'International Tables Vol C Tables 4.2.6.8 and 6.1.1.4'
H H 0.0000 0.0000 'International Tables Vol C Tables 4.2.6.8 and 6.1.1.4'
Cl Cl 0.1484 0.1585 'International Tables Vol C Tables 4.2.6.8 and 6.1.1.4'
Fe Fe 0.3463 0.8444 'International Tables Vol C Tables 4.2.6.8 and 6.1.1.4'
N N 0.0061 0.0033 'International Tables Vol C Tables 4.2.6.8 and 6.1.1.4'
O O 0.0106 0.0060 'International Tables Vol C Tables 4.2.6.8 and 6.1.1.4'

loop_
_geom_angle_atom_site_label_1
_geom_angle_atom_site_label_2
_geom_angle_atom_site_label_3
_geom_angle
_geom_angle_site_symmetry_1
_geom_angle_site_symmetry_3
_geom_angle_publ_flag
O1 Fe1 O2 94.13(13) . . ?
O1 Fe1 N2 139.37(13) . . ?
O2 Fe1 N2 85.87(14) . . ?
O1 Fe1 Cl1 112.29(10) . . ?
O2 Fe1 Cl1 102.36(11) . . ?
N2 Fe1 Cl1 107.32(10) . . ?
O1 Fe1 N1 87.71(13) . . ?
O2 Fe1 N1 158.15(14) . . ?
N2 Fe1 N1 78.75(13) . . ?
Cl1 Fe1 N1 97.02(10) . . ?
C10 O1 Fe1 129.6(3) . . ?
C22 O2 Fe1 135.9(3) . . ?
C16 N1 C17 108.5(3) . . ?
C16 N1 C15 109.6(4) . . ?
C17 N1 C15 109.2(3) . . ?
C16 N1 Fe1 112.8(2) . . ?
C17 N1 Fe1 108.8(3) . . ?
C15 N1 Fe1 107.9(2) . . ?
C18 N2 C20 108.7(3) . . ?
C18 N2 C19 110.9(3) . . ?
C20 N2 C19 110.2(4) . . ?
C18 N2 Fe1 107.3(3) . . ?
C20 N2 Fe1 106.4(3) . . ?
C19 N2 Fe1 113.1(3) . . ?
C3 C1 C2 107.1(11) . . ?
C3 C1 C4 117.2(13) . . ?
C2 C1 C4 99.5(9) . . ?
C3 C1 C13 110.0(6) . . ?
C2 C1 C13 112.5(6) . . ?
C4 C1 C13 110.2(6) . . ?
C9 C5 C7 111.5(3) . . ?
C9 C5 C6 109.0(3) . . ?
C7 C5 C6 109.5(4) . . ?
C9 C5 C8 110.5(4) . . ?
C7 C5 C8 107.3(4) . . ?
C6 C5 C8 109.0(4) . . ?
C14 C9 C10 116.6(4) . . ?
C14 C9 C5 122.1(4) . . ?
C10 C9 C5 121.3(4) . . ?
O1 C10 C11 117.6(4) . . ?
O1 C10 C9 121.6(4) . . ?
C11 C10 C9 120.9(4) . . ?
C12 C11 C10 119.7(4) . . ?
C12 C11 C15 120.7(4) . . ?
C10 C11 C15 119.6(4) . . ?
C11 C12 C13 121.7(4) . . ?
C14 C13 C12 116.8(5) . . ?
C14 C13 C1 121.3(5) . . ?
C12 C13 C1 122.0(5) . . ?
C13 C14 C9 124.4(4) . . ?
C11 C15 N1 112.2(3) . . ?
N1 C17 C18 109.5(3) . . ?
N2 C18 C17 109.6(3) . . ?
N2 C20 C21 114.0(3) . . ?
C26 C21 C22 119.7(4) . . ?
C26 C21 C20 118.3(4) . . ?
C22 C21 C20 121.9(4) . . ?
O2 C22 C21 120.0(4) . . ?
O2 C22 C23 120.1(4) . . ?
C21 C22 C23 119.9(4) . . ?
C24 C23 C22 117.3(4) . . ?
C24 C23 C27 122.1(4) . . ?
C22 C23 C27 120.5(4) . . ?
C23 C24 C25 124.2(4) . . ?
C26 C25 C24 116.6(4) . . ?
C26 C25 C34 122.2(5) . . ?
C24 C25 C34 121.2(5) . . ?
C25 C26 C21 122.3(4) . . ?
C28 C27 C30 107.8(4) . . ?
C28 C27 C29 110.0(4) . . ?
C30 C27 C29 107.8(4) . . ?
C28 C27 C23 109.7(4) . . ?
C30 C27 C23 111.8(4) . . ?
C29 C27 C23 109.6(4) . . ?
C31 C34 C33 110.0(7) . . ?
C31 C34 C32 109.5(7) . . ?
C33 C34 C32 105.6(8) . . ?
C31 C34 C25 110.8(5) . . ?
C33 C34 C25 112.3(5) . . ?
C32 C34 C25 108.4(5) . . ?

loop_
_geom_bond_atom_site_label_1
_geom_bond_atom_site_label_2
_geom_bond_distance
_geom_bond_site_symmetry_2
_geom_bond_publ_flag
Fe1 O1 1.849(3) . ?
Fe1 O2 1.862(3) . ?
Fe1 N2 2.161(4) . ?
Fe1 Cl1 2.2393(12) . ?
Fe1 N1 2.274(3) . ?
O1 C10 1.357(5) . ?
O2 C22 1.337(5) . ?
N1 C16 1.485(6) . ?
N1 C17 1.486(5) . ?
N1 C15 1.506(5) . ?
N2 C18 1.476(5) . ?
N2 C20 1.488(6) . ?
N2 C19 1.489(6) . ?
C1 C3 1.398(11) . ?
C1 C2 1.516(11) . ?
C1 C4 1.516(11) . ?
C1 C13 1.538(7) . ?
C5 C9 1.537(6) . ?
C5 C7 1.539(7) . ?
C5 C6 1.544(6) . ?
C5 C8 1.556(6) . ?
C9 C14 1.394(7) . ?
C9 C10 1.409(6) . ?
C10 C11 1.395(6) . ?
C11 C12 1.384(7) . ?
C11 C15 1.493(6) . ?
C12 C13 1.398(7) . ?
C13 C14 1.386(7) . ?
C17 C18 1.509(6) . ?
C20 C21 1.506(6) . ?
C21 C26 1.394(6) . ?
C21 C22 1.409(6) . ?
C22 C23 1.418(6) . ?
C23 C24 1.394(7) . ?
C23 C27 1.542(6) . ?
C24 C25 1.402(7) . ?
C25 C26 1.389(7) . ?
C25 C34 1.528(7) . ?
C27 C28 1.520(6) . ?
C27 C30 1.524(6) . ?
C27 C29 1.539(7) . ?
C31 C34 1.476(8) . ?
C32 C34 1.510(10) . ?
C33 C34 1.499(11) . ?

loop_
_platon_squeeze_void_nr
_platon_squeeze_void_average_x
_platon_squeeze_void_average_y
_platon_squeeze_void_average_z
_platon_squeeze_void_volume
_platon_squeeze_void_count_electrons
_platon_squeeze_void_content
1 0.000 0.000 -0.010 1016 172 ' '
2 0.500 0.500 0.642 1016 172 ' '
